data_4076908
loop_
_publ_author_name
'Ma, Kuangbiao'
'Fabrizi de Biani, Fabrizia'
'Bolte, Michael'
'Zanello, Piero'
'Wagner, Matthias'

_publ_section_title
;
 Electronic Communication in a Series of Novel Multistep Redox Systems
;
_journal_issue 19
_journal_name_full Organometallics
_journal_page_first 3979
_journal_paper_doi 10.1021/om020284r
_journal_volume 21
_journal_year 2002
_chemical_formula_sum 'C46 H45 B2 F12 Fe2 N5 O P2'
_chemical_formula_weight 1107.13
_chemical_name_systematic ?
_space_group_IT_number 15
_symmetry_cell_setting monoclinic
_symmetry_space_group_name_Hall '-C 2yc'
_symmetry_space_group_name_H-M 'C 1 2/c 1'
_atom_sites_solution_hydrogens geom
_atom_sites_solution_primary direct
_atom_sites_solution_secondary difmap
_audit_creation_method SHELXL-97
_cell_angle_alpha 90.00
_cell_angle_beta 93.340(10)
_cell_angle_gamma 90.00
_cell_formula_units_Z 8
_cell_length_a 28.385(4)
_cell_length_b 8.2100(10)
_cell_length_c 39.339(6)
_cell_measurement_reflns_used 12443
_cell_measurement_temperature 100(2)
_cell_measurement_theta_max 24.5
_cell_measurement_theta_min 1.6
_cell_volume 9152(2)
_computing_cell_refinement 'X-Area (Stoe & Cie, 2001)'
_computing_data_collection 'X-Area (Stoe & Cie, 2001)'
_computing_data_reduction 'X-Area (Stoe & Cie, 2001)'
_computing_molecular_graphics 'XP in SHELXTL-Plus (Sheldrick, 1991)'
_computing_structure_refinement 'SHELXL-97 (Sheldrick, 1997)'
_computing_structure_solution 'SHELXS-97 (Sheldrick, 1990)'
_diffrn_ambient_temperature 100(2)
_diffrn_measured_fraction_theta_full 0.991
_diffrn_measured_fraction_theta_max 0.991
_diffrn_measurement_device_type 'STOE IPDS II two-circle-diffractometer'
_diffrn_measurement_method \w
_diffrn_radiation_monochromator graphite
_diffrn_radiation_source 'fine-focus sealed tube'
_diffrn_radiation_type MoK\a
_diffrn_radiation_wavelength 0.71073
_diffrn_reflns_av_R_equivalents 0.3214
_diffrn_reflns_av_sigmaI/netI 0.2203
_diffrn_reflns_limit_h_max 33
_diffrn_reflns_limit_h_min -33
_diffrn_reflns_limit_k_max 9
_diffrn_reflns_limit_k_min -9
_diffrn_reflns_limit_l_max 47
_diffrn_reflns_limit_l_min -47
_diffrn_reflns_number 46085
_diffrn_reflns_theta_full 25.28
_diffrn_reflns_theta_max 25.28
_diffrn_reflns_theta_min 1.44
_diffrn_standards_decay_% 0
_diffrn_standards_interval_time 0
_diffrn_standards_number 0
_exptl_absorpt_coefficient_mu 0.797
_exptl_absorpt_correction_T_max 0.9765
_exptl_absorpt_correction_T_min 0.7009
_exptl_absorpt_correction_type empirical
_exptl_absorpt_process_details 'MULABS (Spek, 1990; Blessing, 1995)'
_exptl_crystal_colour brown
_exptl_crystal_density_diffrn 1.607
_exptl_crystal_density_method 'not measured'
_exptl_crystal_description needle
_exptl_crystal_F_000 4512
_exptl_crystal_size_max 0.48
_exptl_crystal_size_mid 0.03
_exptl_crystal_size_min 0.03
_refine_diff_density_max 0.485
_refine_diff_density_min -0.911
_refine_diff_density_rms 0.118
_refine_ls_extinction_method none
_refine_ls_goodness_of_fit_ref 1.034
_refine_ls_hydrogen_treatment mixed
_refine_ls_matrix_type full
_refine_ls_number_parameters 611
_refine_ls_number_reflns 8237
_refine_ls_number_restraints 10
_refine_ls_restrained_S_all 1.034
_refine_ls_R_factor_all 0.2661
_refine_ls_R_factor_gt 0.1442
_refine_ls_shift/su_max 0.000
_refine_ls_shift/su_mean 0.000
_refine_ls_structure_factor_coef Fsqd
_refine_ls_weighting_details 'calc w=1/[\s^2^(Fo^2^)+(0.1190P)^2^+84.5189P] where P=(Fo^2^+2Fc^2^)/3'
_refine_ls_weighting_scheme calc
_refine_ls_wR_factor_gt 0.2987
_refine_ls_wR_factor_ref 0.3605
_reflns_number_gt 3073
_reflns_number_total 8237
_reflns_threshold_expression >2sigma(I)
_cod_data_source_file om020284r.cif
_cod_data_source_block wa88
_cod_depositor_comments
;
The following automatic conversions were performed:

'_symmetry_cell_setting' value 'Monoclinic' changed to 'monoclinic'
according to /home/saulius/struct/CIF-dictionaries/cif_core.dic
dictionary named 'cif_core.dic' version 2.4.1 from
2010-06-29.

'_exptl_absorpt_correction_type' value 'Empirical'
changed to 'empirical' according to
/home/saulius/struct/CIF-dictionaries/cif_core.dic dictionary named
'cif_core.dic' version 2.4.1 from 2010-06-29.

Automatic conversion script
Id: cif_fix_values 1715 2011-07-08 13:25:40Z adriana 
;
_cod_original_sg_symbol_H-M C2/c
_cod_database_code 4076908

loop_
_symmetry_equiv_pos_as_xyz
'x, y, z'
'-x, y, -z+1/2'
'x+1/2, y+1/2, z'
'-x+1/2, y+1/2, -z+1/2'
'-x, -y, -z'
'x, -y, z-1/2'
'-x+1/2, -y+1/2, -z'
'x+1/2, -y+1/2, z-1/2'

loop_
_atom_site_label
_atom_site_type_symbol
_atom_site_fract_x
_atom_site_fract_y
_atom_site_fract_z
_atom_site_U_iso_or_equiv
_atom_site_adp_type
_atom_site_occupancy
_atom_site_symmetry_multiplicity
_atom_site_calc_flag
_atom_site_refinement_flags
_atom_site_disorder_assembly
_atom_site_disorder_group
Fe1 Fe 0.25805(7) 0.6486(3) 0.62775(8) 0.0676(9) Uani 1 1 d . . .
Fe2 Fe 0.58996(7) 0.6526(3) 0.60952(6) 0.0490(6) Uani 1 1 d . . .
B1 B 0.3726(6) 0.5847(19) 0.6235(5) 0.048(5) Uani 1 1 d . . .
B2 B 0.4751(6) 0.586(2) 0.6153(5) 0.050(5) Uani 1 1 d . . .
C1 C 0.4222(4) 0.6762(15) 0.6140(4) 0.041(3) Uani 1 1 d . . .
H1 H 0.4165 0.7141 0.5900 0.049 Uiso 1 1 calc R . .
C2 C 0.4272(5) 0.8261(18) 0.6345(4) 0.044(4) Uani 1 1 d . . .
N2 N 0.4311(4) 0.9364(16) 0.6510(4) 0.054(4) Uani 1 1 d . . .
C11 C 0.3282(5) 0.7014(18) 0.6216(4) 0.044(4) Uani 1 1 d . . .
C12 C 0.3089(5) 0.7902(17) 0.6508(4) 0.051(4) Uani 1 1 d . . .
H12 H 0.3202 0.7832 0.6739 0.061 Uiso 1 1 calc R . .
C13 C 0.2712(5) 0.8860(18) 0.6379(5) 0.051(4) Uani 1 1 d . . .
H13 H 0.2531 0.9578 0.6509 0.061 Uiso 1 1 calc R . .
C14 C 0.2643(6) 0.8594(18) 0.6032(5) 0.066(5) Uani 1 1 d . . .
H14 H 0.2403 0.9086 0.5888 0.079 Uiso 1 1 calc R . .
C15 C 0.2984(5) 0.7478(18) 0.5925(4) 0.049(4) Uani 1 1 d . . .
H15 H 0.3010 0.7100 0.5698 0.058 Uiso 1 1 calc R . .
C41 C 0.2468(9) 0.411(4) 0.6388(12) 0.16(2) Uani 1 1 d D . .
H41 H 0.2686 0.3278 0.6458 0.188 Uiso 1 1 calc R . .
C42 C 0.2254(10) 0.512(4) 0.6621(8) 0.152(15) Uani 1 1 d D . .
H42 H 0.2323 0.5194 0.6859 0.183 Uiso 1 1 calc R . .
C43 C 0.1916(6) 0.598(2) 0.6423(6) 0.068(5) Uani 1 1 d D . .
H43 H 0.1694 0.6751 0.6495 0.082 Uiso 1 1 calc R . .
C44 C 0.1982(9) 0.543(3) 0.6093(7) 0.128(11) Uani 1 1 d D . .
H44 H 0.1781 0.5781 0.5905 0.153 Uiso 1 1 calc R . .
C45 C 0.2342(12) 0.439(3) 0.6051(11) 0.21(3) Uani 1 1 d D . .
H45 H 0.2470 0.3985 0.5850 0.254 Uiso 1 1 calc R . .
N31 N 0.3771(4) 0.4868(14) 0.6582(3) 0.043(3) Uani 1 1 d . . .
C32 C 0.3672(5) 0.3231(15) 0.6531(4) 0.044(4) Uani 1 1 d . . .
C33 C 0.3643(4) 0.2233(17) 0.6816(4) 0.047(4) Uani 1 1 d . . .
H33 H 0.3589 0.1098 0.6788 0.056 Uiso 1 1 calc R . .
C34 C 0.3692(5) 0.2883(18) 0.7140(4) 0.047(4) Uani 1 1 d . . .
H34 H 0.3649 0.2215 0.7333 0.057 Uiso 1 1 calc R . .
C35 C 0.3801(5) 0.4485(19) 0.7180(5) 0.057(5) Uani 1 1 d . . .
H35 H 0.3863 0.4938 0.7401 0.068 Uiso 1 1 calc R . .
C36 C 0.3820(5) 0.5450(19) 0.6887(4) 0.048(4) Uani 1 1 d . . .
H36 H 0.3872 0.6587 0.6914 0.057 Uiso 1 1 calc R . .
N21 N 0.3634(4) 0.4355(12) 0.5990(4) 0.046(3) Uani 1 1 d . . .
C22 C 0.3608(4) 0.2939(18) 0.6180(4) 0.046(4) Uani 1 1 d . . .
C23 C 0.3499(4) 0.1433(19) 0.6008(5) 0.055(5) Uani 1 1 d . . .
H23 H 0.3469 0.0450 0.6132 0.066 Uiso 1 1 calc R . .
C24 C 0.3440(5) 0.145(2) 0.5661(4) 0.053(4) Uani 1 1 d . . .
H24 H 0.3379 0.0465 0.5541 0.063 Uiso 1 1 calc R . .
C25 C 0.3468(6) 0.292(2) 0.5480(5) 0.069(5) Uani 1 1 d . . .
H25 H 0.3410 0.2936 0.5240 0.083 Uiso 1 1 calc R . .
C26 C 0.3579(5) 0.430(2) 0.5654(5) 0.053(4) Uani 1 1 d . . .
H26 H 0.3619 0.5273 0.5528 0.064 Uiso 1 1 calc R . .
C51 C 0.5181(5) 0.6982(18) 0.6059(5) 0.050(4) Uani 1 1 d . . .
C52 C 0.5455(5) 0.8052(16) 0.6298(5) 0.050(4) Uani 1 1 d . . .
H52 H 0.5404 0.8111 0.6534 0.060 Uiso 1 1 calc R . .
C53 C 0.5796(5) 0.8968(17) 0.6142(5) 0.058(5) Uani 1 1 d . . .
H53 H 0.6007 0.9752 0.6243 0.070 Uiso 1 1 calc R . .
C54 C 0.5750(5) 0.844(2) 0.5792(5) 0.063(5) Uani 1 1 d . . .
H54 H 0.5942 0.8788 0.5616 0.076 Uiso 1 1 calc R . .
C55 C 0.5370(6) 0.7299(17) 0.5752(4) 0.052(4) Uani 1 1 d . . .
H55 H 0.5262 0.6826 0.5541 0.062 Uiso 1 1 calc R . .
C81 C 0.6040(5) 0.404(2) 0.6133(5) 0.054(4) Uani 1 1 d . . .
H81 H 0.5820 0.3170 0.6102 0.064 Uiso 1 1 calc R . .
C82 C 0.6155(6) 0.491(2) 0.6440(5) 0.066(5) Uani 1 1 d . . .
H82 H 0.6017 0.4730 0.6651 0.079 Uiso 1 1 calc R . .
C83 C 0.6506(6) 0.608(2) 0.6383(6) 0.073(6) Uani 1 1 d . . .
H83 H 0.6653 0.6781 0.6550 0.088 Uiso 1 1 calc R . .
C84 C 0.6600(5) 0.6019(18) 0.6043(5) 0.055(4) Uani 1 1 d . . .
H84 H 0.6813 0.6707 0.5933 0.065 Uiso 1 1 calc R . .
C85 C 0.6319(5) 0.4735(17) 0.5883(5) 0.054(4) Uani 1 1 d . . .
H85 H 0.6320 0.4414 0.5652 0.065 Uiso 1 1 calc R . .
N71 N 0.4729(4) 0.4328(12) 0.5899(3) 0.038(3) Uani 1 1 d . . .
C72 C 0.4850(5) 0.2893(17) 0.6071(5) 0.051(4) Uani 1 1 d . . .
C73 C 0.4869(5) 0.1471(19) 0.5902(4) 0.047(4) Uani 1 1 d . . .
H73 H 0.4938 0.0496 0.6025 0.057 Uiso 1 1 calc R . .
C74 C 0.4791(5) 0.1404(19) 0.5554(4) 0.052(4) Uani 1 1 d . . .
H74 H 0.4817 0.0414 0.5432 0.063 Uiso 1 1 calc R . .
C75 C 0.4671(5) 0.2880(17) 0.5388(4) 0.047(4) Uani 1 1 d . . .
H75 H 0.4592 0.2884 0.5150 0.057 Uiso 1 1 calc R . .
C76 C 0.4666(5) 0.4312(19) 0.5568(4) 0.047(4) Uani 1 1 d . . .
H76 H 0.4616 0.5310 0.5449 0.056 Uiso 1 1 calc R . .
N61 N 0.4878(4) 0.4865(14) 0.6504(3) 0.045(3) Uani 1 1 d . . .
C62 C 0.4929(5) 0.3240(17) 0.6428(4) 0.040(3) Uani 1 1 d . . .
C63 C 0.5074(5) 0.2224(19) 0.6698(4) 0.050(4) Uani 1 1 d . . .
H63 H 0.5099 0.1083 0.6662 0.060 Uiso 1 1 calc R . .
C64 C 0.5181(5) 0.2876(18) 0.7014(5) 0.054(4) Uani 1 1 d . . .
H64 H 0.5290 0.2192 0.7197 0.065 Uiso 1 1 calc R . .
C65 C 0.5129(6) 0.4499(19) 0.7067(5) 0.058(4) Uani 1 1 d . . .
H65 H 0.5203 0.4943 0.7286 0.069 Uiso 1 1 calc R . .
C66 C 0.4969(5) 0.5523(19) 0.6801(4) 0.047(4) Uani 1 1 d . . .
H66 H 0.4927 0.6658 0.6836 0.056 Uiso 1 1 calc R . .
P1 P 0.58265(17) 0.8840(5) 0.74033(13) 0.0583(12) Uani 1 1 d . . .
F11 F 0.5581(3) 1.0265(10) 0.7614(2) 0.058(2) Uani 1 1 d . . .
F12 F 0.5540(3) 0.7497(9) 0.7613(3) 0.061(3) Uani 1 1 d . . .
F13 F 0.6256(3) 0.8775(11) 0.7688(3) 0.064(3) Uani 1 1 d . . .
F14 F 0.6106(4) 1.0154(11) 0.7200(3) 0.071(3) Uani 1 1 d . . .
F15 F 0.5389(3) 0.8908(11) 0.7121(2) 0.065(3) Uani 1 1 d . . .
F16 F 0.6054(4) 0.7384(10) 0.7193(3) 0.071(3) Uani 1 1 d . . .
P2 P 0.60311(16) 0.1981(5) 0.50190(13) 0.0555(11) Uani 1 1 d . . .
F21 F 0.5825(4) 0.1981(12) 0.5377(3) 0.086(3) Uani 1 1 d . . .
F22 F 0.6021(4) 0.0054(10) 0.5002(3) 0.078(3) Uani 1 1 d . . .
F23 F 0.6048(4) 0.3928(10) 0.5020(3) 0.069(3) Uani 1 1 d . . .
F24 F 0.6230(5) 0.2040(12) 0.4653(3) 0.093(4) Uani 1 1 d . . .
F25 F 0.6544(4) 0.1972(14) 0.5197(3) 0.095(4) Uani 1 1 d . . .
F26 F 0.5511(4) 0.2078(14) 0.4842(4) 0.096(4) Uani 1 1 d . . .
O91 O 0.2500 0.2500 0.5000 0.198(15) Uiso 1 2 d S . .
C92 C 0.266(2) 0.065(7) 0.4785(18) 0.15(2) Uiso 0.50 1 d P A 1
H92A H 0.2508 0.0550 0.4552 0.176 Uiso 0.50 1 calc PR A 1
H92B H 0.3002 0.0466 0.4784 0.176 Uiso 0.50 1 calc PR A 1
C92' C 0.2283(18) 0.119(6) 0.5253(13) 0.101(14) Uiso 0.50 1 d P A 2
H92C H 0.2441 0.1242 0.5484 0.121 Uiso 0.50 1 calc PR A 2
H92D H 0.1939 0.1340 0.5269 0.121 Uiso 0.50 1 calc PR A 2
C93 C 0.2397(12) -0.048(4) 0.5068(9) 0.156(13) Uiso 1 1 d . . .
H93A H 0.2424 -0.1650 0.5021 0.234 Uiso 0.50 1 d PR A 1
H93B H 0.2548 -0.0244 0.5293 0.234 Uiso 0.50 1 d PR A 1
H93C H 0.2064 -0.0179 0.5064 0.234 Uiso 0.50 1 d PR A 1
H93D H 0.2280 -0.1400 0.5198 0.234 Uiso 0.50 1 d PR A 2
H93E H 0.2250 -0.0501 0.4837 0.234 Uiso 0.50 1 d PR A 2
H93F H 0.2740 -0.0573 0.5058 0.234 Uiso 0.50 1 d PR A 2
C94 C 0.2480(14) 0.541(5) 0.7702(10) 0.154(13) Uiso 0.67 1 d P . .
O94 O 0.2480(14) 0.541(5) 0.7702(10) 0.154(13) Uiso 0.17 1 d P . .
C95 C 0.2753(14) 0.674(5) 0.7621(10) 0.159(14) Uiso 0.67 1 d P . .
O95 O 0.2753(14) 0.674(5) 0.7621(10) 0.159(14) Uiso 0.17 1 d P . .
C96 C 0.2584(10) 0.341(4) 0.7454(7) 0.111(9) Uiso 0.67 1 d P . .
O96 O 0.2584(10) 0.341(4) 0.7454(7) 0.111(9) Uiso 0.17 1 d P . .

loop_
_atom_site_aniso_label
_atom_site_aniso_U_11
_atom_site_aniso_U_22
_atom_site_aniso_U_33
_atom_site_aniso_U_23
_atom_site_aniso_U_13
_atom_site_aniso_U_12
Fe1 0.0298(12) 0.0451(13) 0.128(3) 0.0089(15) 0.0090(13) -0.0016(10)
Fe2 0.0320(11) 0.0464(12) 0.0686(16) -0.0015(12) 0.0027(10) -0.0001(10)
B1 0.048(10) 0.031(8) 0.064(13) -0.005(8) 0.000(9) -0.025(7)
B2 0.042(10) 0.042(9) 0.066(13) 0.020(9) -0.007(9) -0.015(8)
C1 0.024(6) 0.032(7) 0.064(10) -0.001(7) -0.008(6) -0.004(6)
C2 0.029(7) 0.048(9) 0.057(10) -0.004(8) 0.004(7) -0.002(6)
N2 0.031(7) 0.052(8) 0.080(10) -0.016(8) 0.010(7) -0.013(6)
C11 0.035(8) 0.054(9) 0.042(9) 0.009(7) 0.000(7) -0.003(7)
C12 0.041(8) 0.045(8) 0.065(11) 0.020(8) 0.001(8) 0.010(7)
C13 0.023(7) 0.048(9) 0.081(13) -0.002(9) 0.002(8) 0.005(6)
C14 0.049(9) 0.034(8) 0.112(17) 0.017(10) -0.018(10) 0.003(7)
C15 0.029(7) 0.054(9) 0.062(11) 0.008(8) -0.002(7) -0.012(6)
C41 0.035(13) 0.11(2) 0.33(6) 0.12(3) 0.04(2) -0.002(13)
C42 0.10(2) 0.16(3) 0.19(4) 0.09(3) -0.02(2) -0.10(2)
C43 0.035(9) 0.054(10) 0.118(18) -0.008(11) 0.021(11) 0.004(7)
C44 0.10(2) 0.13(2) 0.15(3) -0.01(2) 0.016(19) -0.10(2)
C45 0.14(3) 0.057(17) 0.46(8) -0.10(3) 0.18(5) -0.068(19)
N31 0.029(6) 0.042(7) 0.058(9) 0.002(6) 0.006(6) -0.001(5)
C32 0.031(7) 0.029(7) 0.074(12) -0.009(7) 0.008(7) -0.003(6)
C33 0.015(6) 0.040(7) 0.086(13) -0.003(9) 0.002(7) 0.001(5)
C34 0.034(8) 0.050(8) 0.058(10) -0.010(8) 0.007(7) 0.002(6)
C35 0.032(8) 0.055(10) 0.082(13) -0.019(9) -0.010(8) -0.001(7)
C36 0.041(9) 0.052(9) 0.053(11) 0.014(8) 0.020(8) 0.011(7)
N21 0.032(6) 0.028(6) 0.078(11) 0.012(6) 0.000(6) 0.001(5)
C22 0.014(6) 0.050(8) 0.075(12) -0.002(8) 0.006(7) 0.005(6)
C23 0.022(7) 0.044(8) 0.103(15) 0.008(9) 0.021(8) 0.001(6)
C24 0.054(9) 0.046(9) 0.060(11) -0.019(8) 0.015(8) -0.005(8)
C25 0.066(12) 0.067(11) 0.075(13) -0.011(10) 0.003(10) -0.020(9)
C26 0.029(8) 0.067(11) 0.063(12) -0.008(9) -0.001(8) 0.006(7)
C51 0.031(8) 0.044(8) 0.074(12) -0.010(8) 0.000(8) -0.011(6)
C52 0.035(8) 0.040(8) 0.076(12) -0.013(8) -0.001(8) 0.003(6)
C53 0.025(8) 0.033(8) 0.115(16) 0.004(9) -0.004(9) -0.011(6)
C54 0.043(9) 0.070(11) 0.077(13) 0.035(11) 0.003(9) 0.011(9)
C55 0.076(11) 0.033(7) 0.046(10) 0.010(7) -0.005(9) -0.005(7)
C81 0.020(7) 0.063(10) 0.078(13) 0.003(9) 0.009(8) 0.007(7)
C82 0.048(10) 0.076(12) 0.072(13) 0.013(10) -0.006(9) 0.023(9)
C83 0.045(10) 0.074(12) 0.099(17) -0.021(12) -0.012(10) -0.003(9)
C84 0.042(9) 0.038(8) 0.084(14) -0.014(8) 0.012(9) -0.006(7)
C85 0.031(8) 0.043(8) 0.087(13) -0.002(8) -0.004(8) -0.004(6)
N71 0.028(6) 0.026(6) 0.060(9) 0.001(5) 0.006(6) 0.013(4)
C72 0.023(7) 0.039(8) 0.090(13) -0.008(8) 0.001(8) -0.007(6)
C73 0.037(8) 0.045(8) 0.060(11) 0.002(8) -0.004(7) -0.009(7)
C74 0.045(8) 0.045(8) 0.069(12) -0.007(8) 0.016(8) -0.014(7)
C75 0.050(9) 0.044(8) 0.049(10) 0.003(8) 0.006(7) 0.012(7)
C76 0.055(10) 0.051(9) 0.036(10) 0.003(7) 0.011(8) -0.002(7)
N61 0.035(7) 0.046(7) 0.054(9) -0.002(6) 0.003(6) 0.011(5)
C62 0.034(7) 0.053(9) 0.035(8) -0.009(7) 0.012(6) -0.016(6)
C63 0.036(8) 0.047(8) 0.067(11) -0.002(8) -0.002(8) -0.013(7)
C64 0.046(9) 0.040(8) 0.077(12) 0.008(8) 0.002(9) -0.002(7)
C65 0.049(10) 0.053(10) 0.069(12) -0.016(9) -0.005(9) -0.001(8)
C66 0.026(7) 0.051(9) 0.063(11) 0.004(8) -0.005(7) 0.004(6)
P1 0.064(3) 0.045(2) 0.065(3) -0.005(2) -0.006(2) 0.002(2)
F11 0.064(6) 0.037(4) 0.073(7) -0.010(4) -0.001(5) 0.000(4)
F12 0.076(6) 0.031(4) 0.073(7) 0.008(4) -0.014(5) -0.005(4)
F13 0.052(5) 0.063(6) 0.077(7) 0.001(5) -0.007(5) -0.007(5)
F14 0.087(8) 0.056(5) 0.070(7) 0.001(5) 0.012(6) -0.015(5)
F15 0.077(6) 0.056(5) 0.058(6) 0.004(5) -0.030(5) 0.008(5)
F16 0.088(7) 0.038(5) 0.085(8) -0.013(5) -0.006(6) 0.010(5)
P2 0.057(3) 0.049(2) 0.060(3) 0.002(2) 0.000(2) -0.005(2)
F21 0.118(9) 0.060(6) 0.079(8) 0.009(6) 0.003(7) -0.007(6)
F22 0.127(10) 0.038(5) 0.069(7) -0.002(5) 0.003(6) -0.005(5)
F23 0.095(7) 0.041(5) 0.069(7) 0.003(5) -0.007(6) -0.008(5)
F24 0.148(11) 0.059(6) 0.074(8) 0.008(6) 0.024(7) 0.009(7)
F25 0.052(6) 0.096(8) 0.133(10) 0.010(8) -0.019(6) -0.006(6)
F26 0.061(7) 0.084(7) 0.139(11) -0.007(8) -0.023(7) 0.011(6)

loop_
_atom_type_symbol
_atom_type_description
_atom_type_scat_dispersion_real
_atom_type_scat_dispersion_imag
_atom_type_scat_source
C C 0.0033 0.0016 'International Tables Vol C Tables 4.2.6.8 and 6.1.1.4'
H H 0.0000 0.0000 'International Tables Vol C Tables 4.2.6.8 and 6.1.1.4'
B B 0.0013 0.0007 'International Tables Vol C Tables 4.2.6.8 and 6.1.1.4'
N N 0.0061 0.0033 'International Tables Vol C Tables 4.2.6.8 and 6.1.1.4'
F F 0.0171 0.0103 'International Tables Vol C Tables 4.2.6.8 and 6.1.1.4'
P P 0.1023 0.0942 'International Tables Vol C Tables 4.2.6.8 and 6.1.1.4'
Fe Fe 0.3463 0.8444 'International Tables Vol C Tables 4.2.6.8 and 6.1.1.4'
O O 0.0106 0.0060 'International Tables Vol C Tables 4.2.6.8 and 6.1.1.4'

loop_
_geom_angle_atom_site_label_1
_geom_angle_atom_site_label_2
_geom_angle_atom_site_label_3
_geom_angle
_geom_angle_site_symmetry_1
_geom_angle_site_symmetry_3
C14 Fe1 C44 107.2(9) . .
C14 Fe1 C13 40.3(7) . .
C44 Fe1 C13 129.1(10) . .
C14 Fe1 C15 41.3(7) . .
C44 Fe1 C15 115.2(9) . .
C13 Fe1 C15 69.0(7) . .
C14 Fe1 C42 149.6(13) . .
C44 Fe1 C42 65.9(9) . .
C13 Fe1 C42 119.4(12) . .
C15 Fe1 C42 169.2(12) . .
C14 Fe1 C12 68.7(7) . .
C44 Fe1 C12 167.6(10) . .
C13 Fe1 C12 40.5(5) . .
C15 Fe1 C12 70.0(7) . .
C42 Fe1 C12 111.3(9) . .
C14 Fe1 C41 163.3(15) . .
C44 Fe1 C41 61.5(12) . .
C13 Fe1 C41 156.3(15) . .
C15 Fe1 C41 129.6(13) . .
C42 Fe1 C41 40.4(8) . .
C12 Fe1 C41 125.0(11) . .
C14 Fe1 C45 123.9(14) . .
C44 Fe1 C45 39.0(8) . .
C13 Fe1 C45 162.8(14) . .
C15 Fe1 C45 103.1(11) . .
C42 Fe1 C45 70.7(11) . .
C12 Fe1 C45 153.0(11) . .
C41 Fe1 C45 39.5(8) . .
C14 Fe1 C43 114.9(7) . .
C44 Fe1 C43 40.3(7) . .
C13 Fe1 C43 107.7(7) . .
C15 Fe1 C43 147.4(8) . .
C42 Fe1 C43 40.0(7) . .
C12 Fe1 C43 129.6(8) . .
C41 Fe1 C43 65.5(9) . .
C45 Fe1 C43 70.2(9) . .
C14 Fe1 C11 69.4(6) . .
C44 Fe1 C11 148.3(10) . .
C13 Fe1 C11 69.7(6) . .
C15 Fe1 C11 41.2(6) . .
C42 Fe1 C11 132.6(9) . .
C12 Fe1 C11 42.7(6) . .
C41 Fe1 C11 113.0(9) . .
C45 Fe1 C11 115.1(10) . .
C43 Fe1 C11 170.5(8) . .
C52 Fe2 C54 68.0(7) . .
C52 Fe2 C82 111.1(8) . .
C54 Fe2 C82 168.2(8) . .
C52 Fe2 C53 40.6(6) . .
C54 Fe2 C53 41.9(7) . .
C82 Fe2 C53 129.7(8) . .
C52 Fe2 C83 115.4(7) . .
C54 Fe2 C83 128.0(8) . .
C82 Fe2 C83 40.8(7) . .
C53 Fe2 C83 104.4(7) . .
C52 Fe2 C84 144.3(6) . .
C54 Fe2 C84 105.8(7) . .
C82 Fe2 C84 67.6(7) . .
C53 Fe2 C84 110.8(6) . .
C83 Fe2 C84 39.4(7) . .
C52 Fe2 C55 67.1(7) . .
C54 Fe2 C55 41.1(6) . .
C82 Fe2 C55 150.4(7) . .
C53 Fe2 C55 69.7(7) . .
C83 Fe2 C55 168.4(8) . .
C84 Fe2 C55 132.1(7) . .
C52 Fe2 C51 42.7(6) . .
C54 Fe2 C51 69.1(7) . .
C82 Fe2 C51 118.9(7) . .
C53 Fe2 C51 71.4(6) . .
C83 Fe2 C51 150.2(8) . .
C84 Fe2 C51 170.3(7) . .
C55 Fe2 C51 38.8(6) . .
C52 Fe2 C81 135.6(6) . .
C54 Fe2 C81 147.6(8) . .
C82 Fe2 C81 40.7(7) . .
C53 Fe2 C81 170.4(8) . .
C83 Fe2 C81 68.4(7) . .
C84 Fe2 C81 68.1(6) . .
C55 Fe2 C81 118.5(6) . .
C51 Fe2 C81 111.4(6) . .
C52 Fe2 C85 174.4(6) . .
C54 Fe2 C85 114.8(8) . .
C82 Fe2 C85 67.2(7) . .
C53 Fe2 C85 144.7(6) . .
C83 Fe2 C85 67.3(7) . .
C84 Fe2 C85 40.8(6) . .
C55 Fe2 C85 111.4(7) . .
C51 Fe2 C85 132.8(6) . .
C81 Fe2 C85 39.7(6) . .
N21 B1 N31 97.8(11) . .
N21 B1 C11 109.8(13) . .
N31 B1 C11 111.9(13) . .
N21 B1 C1 109.2(13) . .
N31 B1 C1 113.5(13) . .
C11 B1 C1 113.5(12) . .
C51 B2 N71 108.1(14) . .
C51 B2 N61 110.6(13) . .
N71 B2 N61 97.8(11) . .
C51 B2 C1 115.7(12) . .
N71 B2 C1 109.2(12) . .
N61 B2 C1 113.8(13) . .
C2 C1 B1 108.2(12) . .
C2 C1 B2 107.3(11) . .
B1 C1 B2 124.3(11) . .
C2 C1 H1 105.2 . .
B1 C1 H1 105.2 . .
B2 C1 H1 105.2 . .
N2 C2 C1 177.4(17) . .
C15 C11 C12 104.9(13) . .
C15 C11 B1 129.0(14) . .
C12 C11 B1 126.0(13) . .
C15 C11 Fe1 67.7(8) . .
C12 C11 Fe1 67.2(8) . .
B1 C11 Fe1 129.7(10) . .
C13 C12 C11 107.8(15) . .
C13 C12 Fe1 69.5(9) . .
C11 C12 Fe1 70.1(9) . .
C13 C12 H12 126.1 . .
C11 C12 H12 126.1 . .
Fe1 C12 H12 125.9 . .
C14 C13 C12 109.1(15) . .
C14 C13 Fe1 68.8(9) . .
C12 C13 Fe1 70.0(9) . .
C14 C13 H13 125.4 . .
C12 C13 H13 125.4 . .
Fe1 C13 H13 127.4 . .
C13 C14 C15 109.7(15) . .
C13 C14 Fe1 70.8(10) . .
C15 C14 Fe1 70.4(9) . .
C13 C14 H14 125.1 . .
C15 C14 H14 125.1 . .
Fe1 C14 H14 125.2 . .
C14 C15 C11 108.3(16) . .
C14 C15 Fe1 68.4(9) . .
C11 C15 Fe1 71.1(9) . .
C14 C15 H15 125.8 . .
C11 C15 H15 125.8 . .
Fe1 C15 H15 126.3 . .
C45 C41 C42 116(3) . .
C45 C41 Fe1 70.3(15) . .
C42 C41 Fe1 69.5(17) . .
C45 C41 H41 122.2 . .
C42 C41 H41 122.2 . .
Fe1 C41 H41 130.1 . .
C43 C42 C41 104(2) . .
C43 C42 Fe1 70.8(12) . .
C41 C42 Fe1 70.1(16) . .
C43 C42 H42 127.9 . .
C41 C42 H42 127.9 . .
Fe1 C42 H42 123.1 . .
C42 C43 C44 103(2) . .
C42 C43 Fe1 69.2(12) . .
C44 C43 Fe1 68.3(11) . .
C42 C43 H43 128.3 . .
C44 C43 H43 128.3 . .
Fe1 C43 H43 125.8 . .
C45 C44 C43 117(3) . .
C45 C44 Fe1 71.6(14) . .
C43 C44 Fe1 71.4(11) . .
C45 C44 H44 121.4 . .
C43 C44 H44 121.4 . .
Fe1 C44 H44 127.6 . .
C44 C45 C41 98(3) . .
C44 C45 Fe1 69.3(13) . .
C41 C45 Fe1 70.2(17) . .
C44 C45 H45 130.8 . .
C41 C45 H45 130.8 . .
Fe1 C45 H45 122.0 . .
C36 N31 C32 120.1(14) . .
C36 N31 B1 127.7(12) . .
C32 N31 B1 111.4(13) . .
N31 C32 C33 118.4(14) . .
N31 C32 C22 108.6(14) . .
C33 C32 C22 132.9(13) . .
C34 C33 C32 120.5(14) . .
C34 C33 H33 119.8 . .
C32 C33 H33 119.8 . .
C35 C34 C33 119.5(17) . .
C35 C34 H34 120.2 . .
C33 C34 H34 120.2 . .
C34 C35 C36 118.0(17) . .
C34 C35 H35 121.0 . .
C36 C35 H35 121.0 . .
N31 C36 C35 123.2(15) . .
N31 C36 H36 118.4 . .
C35 C36 H36 118.4 . .
C26 N21 C22 120.2(14) . .
C26 N21 B1 130.3(13) . .
C22 N21 B1 109.5(13) . .
N21 C22 C32 112.3(13) . .
N21 C22 C23 119.1(15) . .
C32 C22 C23 128.4(15) . .
C24 C23 C22 118.0(15) . .
C24 C23 H23 121.0 . .
C22 C23 H23 121.0 . .
C23 C24 C25 120.8(15) . .
C23 C24 H24 119.6 . .
C25 C24 H24 119.6 . .
C26 C25 C24 118.7(17) . .
C26 C25 H25 120.6 . .
C24 C25 H25 120.6 . .
N21 C26 C25 123.0(17) . .
N21 C26 H26 118.5 . .
C25 C26 H26 118.5 . .
C55 C51 C52 103.3(13) . .
C55 C51 B2 131.2(15) . .
C52 C51 B2 125.4(15) . .
C55 C51 Fe2 70.3(9) . .
C52 C51 Fe2 65.4(7) . .
B2 C51 Fe2 130.1(11) . .
C53 C52 C51 113.2(16) . .
C53 C52 Fe2 71.9(9) . .
C51 C52 Fe2 71.9(8) . .
C53 C52 H52 123.4 . .
C51 C52 H52 123.4 . .
Fe2 C52 H52 124.3 . .
C52 C53 C54 103.3(14) . .
C52 C53 Fe2 67.5(8) . .
C54 C53 Fe2 67.7(9) . .
C52 C53 H53 128.3 . .
C54 C53 H53 128.3 . .
Fe2 C53 H53 127.9 . .
C55 C54 C53 109.1(15) . .
C55 C54 Fe2 71.7(9) . .
C53 C54 Fe2 70.3(9) . .
C55 C54 H54 125.4 . .
C53 C54 H54 125.4 . .
Fe2 C54 H54 124.1 . .
C51 C55 C54 110.9(15) . .
C51 C55 Fe2 70.9(9) . .
C54 C55 Fe2 67.1(9) . .
C51 C55 H55 124.5 . .
C54 C55 H55 124.5 . .
Fe2 C55 H55 129.2 . .
C85 C81 C82 106.0(15) . .
C85 C81 Fe2 70.6(9) . .
C82 C81 Fe2 66.6(9) . .
C85 C81 H81 127.0 . .
C82 C81 H81 127.0 . .
Fe2 C81 H81 127.3 . .
C83 C82 C81 109.6(18) . .
C83 C82 Fe2 70.9(11) . .
C81 C82 Fe2 72.6(10) . .
C83 C82 H82 125.2 . .
C81 C82 H82 125.2 . .
Fe2 C82 H82 122.8 . .
C84 C83 C82 108.0(17) . .
C84 C83 Fe2 70.8(11) . .
C82 C83 Fe2 68.2(10) . .
C84 C83 H83 126.0 . .
C82 C83 H83 126.0 . .
Fe2 C83 H83 126.5 . .
C83 C84 C85 108.4(16) . .
C83 C84 Fe2 69.8(10) . .
C85 C84 Fe2 71.2(9) . .
C83 C84 H84 125.8 . .
C85 C84 H84 125.8 . .
Fe2 C84 H84 124.8 . .
C81 C85 C84 108.0(16) . .
C81 C85 Fe2 69.7(9) . .
C84 C85 Fe2 68.1(9) . .
C81 C85 H85 126.0 . .
C84 C85 H85 126.0 . .
Fe2 C85 H85 127.7 . .
C76 N71 C72 119.5(13) . .
C76 N71 B2 128.9(12) . .
C72 N71 B2 111.2(12) . .
C73 C72 N71 120.6(16) . .
C73 C72 C62 130.3(16) . .
N71 C72 C62 109.0(13) . .
C72 C73 C74 121.2(16) . .
C72 C73 H73 119.4 . .
C74 C73 H73 119.4 . .
C73 C74 C75 116.7(15) . .
C73 C74 H74 121.7 . .
C75 C74 H74 121.7 . .
C76 C75 C74 120.4(14) . .
C76 C75 H75 119.8 . .
C74 C75 H75 119.8 . .
N71 C76 C75 121.3(14) . .
N71 C76 H76 119.4 . .
C75 C76 H76 119.4 . .
C66 N61 C62 125.4(13) . .
C66 N61 B2 125.3(13) . .
C62 N61 B2 108.9(13) . .
N61 C62 C63 116.5(13) . .
N61 C62 C72 113.0(13) . .
C63 C62 C72 130.3(14) . .
C64 C63 C62 119.8(14) . .
C64 C63 H63 120.1 . .
C62 C63 H63 120.1 . .
C65 C64 C63 120.0(17) . .
C65 C64 H64 120.0 . .
C63 C64 H64 120.0 . .
C64 C65 C66 120.8(17) . .
C64 C65 H65 119.6 . .
C66 C65 H65 119.6 . .
N61 C66 C65 117.4(14) . .
N61 C66 H66 121.3 . .
C65 C66 H66 121.3 . .
F14 P1 F13 89.6(6) . .
F14 P1 F16 91.0(6) . .
F13 P1 F16 91.3(6) . .
F14 P1 F11 90.5(5) . .
F13 P1 F11 89.9(5) . .
F16 P1 F11 178.0(6) . .
F14 P1 F15 90.9(6) . .
F13 P1 F15 179.2(6) . .
F16 P1 F15 89.3(6) . .
F11 P1 F15 89.5(5) . .
F14 P1 F12 179.8(7) . .
F13 P1 F12 90.3(5) . .
F16 P1 F12 89.2(5) . .
F11 P1 F12 89.3(5) . .
F15 P1 F12 89.1(5) . .
F21 P2 F24 177.9(7) . .
F21 P2 F25 89.1(7) . .
F24 P2 F25 92.0(7) . .
F21 P2 F22 91.8(6) . .
F24 P2 F22 89.9(6) . .
F25 P2 F22 91.6(7) . .
F21 P2 F26 90.4(7) . .
F24 P2 F26 88.4(8) . .
F25 P2 F26 177.4(7) . .
F22 P2 F26 91.0(7) . .
F21 P2 F23 90.5(6) . .
F24 P2 F23 87.7(6) . .
F25 P2 F23 88.7(6) . .
F22 P2 F23 177.6(7) . .
F26 P2 F23 88.7(6) . .
C92' O91 C92' 179.994(13) . 7_556
C92' O91 C92 99(3) . 7_556
C92' O91 C92 81(3) 7_556 7_556
C92' O91 C92 81(3) . .
C92' O91 C92 99(3) 7_556 .
C92 O91 C92 180.0(19) 7_556 .
C93 C92 O91 91(3) . .
C93 C92 H92A 113.4 . .
O91 C92 H92A 113.4 . .
C93 C92 H92B 113.4 . .
O91 C92 H92B 113.4 . .
H92A C92 H92B 110.7 . .
C93 C92 H93E 35.7 . .
O91 C92 H93E 104.5 . .
H92A C92 H93E 77.8 . .
H92B C92 H93E 132.1 . .
C93 C92 H93F 35.9 . .
O91 C92 H93F 105.3 . .
H92A C92 H93F 131.4 . .
H92B C92 H93F 77.5 . .
H93E C92 H93F 64.7 . .
C93 C92' O91 101(3) . .
C93 C92' H92C 111.5 . .
O91 C92' H92C 111.5 . .
C93 C92' H92D 111.5 . .
O91 C92' H92D 111.5 . .
H92C C92' H92D 109.3 . .
C93 C92' H93B 37.5 . .
O91 C92' H93B 114.0 . .
H92C C92' H93B 74.1 . .
H92D C92' H93B 128.8 . .
C93 C92' H93C 37.0 . .
O91 C92' H93C 111.4 . .
H92C C92' H93C 131.2 . .
H92D C92' H93C 74.8 . .
H93B C92' H93C 67.9 . .
C92' C93 C92 86(3) . .
C92' C93 H93A 161.4 . .
C92 C93 H93A 112.1 . .
C92' C93 H93B 60.3 . .
C92 C93 H93B 107.9 . .
H93A C93 H93B 109.5 . .
C92' C93 H93C 64.2 . .
C92 C93 H93C 108.3 . .
H93A C93 H93C 109.5 . .
H93B C93 H93C 109.5 . .
C92' C93 H93D 109.7 . .
C92 C93 H93D 163.8 . .
H93A C93 H93D 51.7 . .
H93B C93 H93D 80.1 . .
H93C C93 H93D 81.1 . .
C92' C93 H93E 110.5 . .
C92 C93 H93E 64.2 . .
H93A C93 H93E 81.0 . .
H93B C93 H93E 169.2 . .
H93C C93 H93E 68.2 . .
H93D C93 H93E 109.5 . .
C92' C93 H93F 108.2 . .
C92 C93 H93F 62.1 . .
H93A C93 H93F 80.2 . .
H93B C93 H93F 70.6 . .
H93C C93 H93F 169.0 . .
H93D C93 H93F 109.5 . .
H93E C93 H93F 109.5 . .
C95 C94 C96 117(3) . .
C94 C95 O96 111(3) . 4_556
C94 C95 C96 111(3) . 4_556
O96 C95 C96 0(3) 4_556 4_556
O95 C96 C95 0(4) 4_546 4_546
O95 C96 C94 132(2) 4_546 .
C95 C96 C94 132(2) 4_546 .

loop_
_geom_bond_atom_site_label_1
_geom_bond_atom_site_label_2
_geom_bond_distance
_geom_bond_site_symmetry_2
Fe1 C14 1.994(16) .
Fe1 C44 2.00(2) .
Fe1 C13 2.020(16) .
Fe1 C15 2.021(16) .
Fe1 C42 2.02(2) .
Fe1 C12 2.026(17) .
Fe1 C41 2.03(3) .
Fe1 C45 2.03(2) .
Fe1 C43 2.044(16) .
Fe1 C11 2.066(14) .
Fe2 C52 1.980(14) .
Fe2 C54 2.001(16) .
Fe2 C82 2.004(17) .
Fe2 C53 2.037(15) .
Fe2 C83 2.039(18) .
Fe2 C84 2.053(16) .
Fe2 C55 2.062(16) .
Fe2 C51 2.070(14) .
Fe2 C81 2.083(17) .
Fe2 C85 2.094(16) .
B1 N21 1.57(2) .
B1 N31 1.58(2) .
B1 C11 1.58(2) .
B1 C1 1.66(2) .
B2 C51 1.59(2) .
B2 N71 1.60(2) .
B2 N61 1.62(2) .
B2 C1 1.67(2) .
C1 C2 1.47(2) .
C1 H1 1.0000 .
C2 N2 1.117(18) .
C11 C15 1.44(2) .
C11 C12 1.49(2) .
C12 C13 1.399(19) .
C12 H12 0.9500 .
C13 C14 1.38(2) .
C13 H13 0.9500 .
C14 C15 1.41(2) .
C14 H14 0.9500 .
C15 H15 0.9500 .
C41 C45 1.37(3) .
C41 C42 1.40(3) .
C41 H41 0.9500 .
C42 C43 1.39(2) .
C42 H42 0.9500 .
C43 C44 1.40(2) .
C43 H43 0.9500 .
C44 C45 1.35(2) .
C44 H44 0.9500 .
C45 H45 0.9500 .
N31 C36 1.292(19) .
N31 C32 1.385(17) .
C32 C33 1.40(2) .
C32 C22 1.41(2) .
C33 C34 1.38(2) .
C33 H33 0.9500 .
C34 C35 1.36(2) .
C34 H34 0.9500 .
C35 C36 1.41(2) .
C35 H35 0.9500 .
C36 H36 0.9500 .
N21 C26 1.32(2) .
N21 C22 1.386(18) .
C22 C23 1.43(2) .
C23 C24 1.37(2) .
C23 H23 0.9500 .
C24 C25 1.40(2) .
C24 H24 0.9500 .
C25 C26 1.35(2) .
C25 H25 0.9500 .
C26 H26 0.9500 .
C51 C55 1.37(2) .
C51 C52 1.48(2) .
C52 C53 1.39(2) .
C52 H52 0.9500 .
C53 C54 1.44(2) .
C53 H53 0.9500 .
C54 C55 1.43(2) .
C54 H54 0.9500 .
C55 H55 0.9500 .
C81 C85 1.42(2) .
C81 C82 1.42(2) .
C81 H81 0.9500 .
C82 C83 1.41(2) .
C82 H82 0.9500 .
C83 C84 1.38(3) .
C83 H83 0.9500 .
C84 C85 1.44(2) .
C84 H84 0.9500 .
C85 H85 0.9500 .
N71 C76 1.306(19) .
N71 C72 1.391(18) .
C72 C73 1.35(2) .
C72 C62 1.44(2) .
C73 C74 1.37(2) .
C73 H73 0.9500 .
C74 C75 1.41(2) .
C74 H74 0.9500 .
C75 C76 1.37(2) .
C75 H75 0.9500 .
C76 H76 0.9500 .
N61 C66 1.301(19) .
N61 C62 1.376(18) .
C62 C63 1.39(2) .
C63 C64 1.37(2) .
C63 H63 0.9500 .
C64 C65 1.36(2) .
C64 H64 0.9500 .
C65 C66 1.40(2) .
C65 H65 0.9500 .
C66 H66 0.9500 .
P1 F14 1.584(10) .
P1 F13 1.606(10) .
P1 F16 1.611(10) .
P1 F11 1.615(10) .
P1 F15 1.617(9) .
P1 F12 1.623(10) .
P2 F21 1.555(12) .
P2 F24 1.577(12) .
P2 F25 1.579(11) .
P2 F22 1.584(10) .
P2 F26 1.596(12) .
P2 F23 1.599(9) .
O91 C92' 1.62(5) .
O91 C92' 1.62(5) 7_556
O91 C92 1.81(6) 7_556
O91 C92 1.81(6) .
C92 C93 1.65(7) .
C92 H92A 0.9900 .
C92 H92B 0.9900 .
C92 H93E 1.5128 .
C92 H93F 1.4772 .
C92' C93 1.59(5) .
C92' H92C 0.9900 .
C92' H92D 0.9900 .
C92' H93B 1.3982 .
C92' H93C 1.4631 .
C93 H93A 0.9790 .
C93 H93B 0.9797 .
C93 H93C 0.9793 .
C93 H93D 0.9790 .
C93 H93E 0.9797 .
C93 H93F 0.9794 .
C94 C95 1.39(5) .
C94 C96 1.94(5) .
C95 O96 1.69(5) 4_556
C95 C96 1.69(5) 4_556
C96 O95 1.69(5) 4_546
C96 C95 1.69(5) 4_546

loop_
_geom_torsion_atom_site_label_1
_geom_torsion_atom_site_label_2
_geom_torsion_atom_site_label_3
_geom_torsion_atom_site_label_4
_geom_torsion
_geom_torsion_site_symmetry_1
_geom_torsion_site_symmetry_4
N21 B1 C1 C2 173.3(12) . .
N31 B1 C1 C2 -78.7(15) . .
C11 B1 C1 C2 50.5(18) . .
N21 B1 C1 B2 -60(2) . .
N31 B1 C1 B2 48(2) . .
C11 B1 C1 B2 177.6(14) . .
C51 B2 C1 C2 -51.3(19) . .
N71 B2 C1 C2 -173.5(12) . .
N61 B2 C1 C2 78.5(15) . .
C51 B2 C1 B1 -178.8(14) . .
N71 B2 C1 B1 59.0(19) . .
N61 B2 C1 B1 -49(2) . .
B1 C1 C2 N2 64(33) . .
B2 C1 C2 N2 -72(33) . .
N21 B1 C11 C15 -39(2) . .
N31 B1 C11 C15 -146.6(14) . .
C1 B1 C11 C15 83.3(19) . .
N21 B1 C11 C12 142.0(14) . .
N31 B1 C11 C12 34.5(19) . .
C1 B1 C11 C12 -95.5(18) . .
N21 B1 C11 Fe1 53.0(19) . .
N31 B1 C11 Fe1 -54.4(18) . .
C1 B1 C11 Fe1 175.5(10) . .
C14 Fe1 C11 C15 -37.8(10) . .
C44 Fe1 C11 C15 52(2) . .
C13 Fe1 C11 C15 -81.0(10) . .
C42 Fe1 C11 C15 167.3(17) . .
C12 Fe1 C11 C15 -118.3(12) . .
C41 Fe1 C11 C15 124.4(17) . .
C45 Fe1 C11 C15 81.0(17) . .
C43 Fe1 C11 C15 -157(4) . .
C14 Fe1 C11 C12 80.5(10) . .
C44 Fe1 C11 C12 170.1(17) . .
C13 Fe1 C11 C12 37.3(9) . .
C15 Fe1 C11 C12 118.3(12) . .
C42 Fe1 C11 C12 -74.4(18) . .
C41 Fe1 C11 C12 -117.3(16) . .
C45 Fe1 C11 C12 -160.7(16) . .
C43 Fe1 C11 C12 -38(4) . .
C14 Fe1 C11 B1 -160.8(16) . .
C44 Fe1 C11 B1 -71(2) . .
C13 Fe1 C11 B1 156.0(16) . .
C15 Fe1 C11 B1 -123.0(18) . .
C42 Fe1 C11 B1 44(2) . .
C12 Fe1 C11 B1 118.7(17) . .
C41 Fe1 C11 B1 1(2) . .
C45 Fe1 C11 B1 -42(2) . .
C43 Fe1 C11 B1 80(4) . .
C15 C11 C12 C13 -2.1(16) . .
B1 C11 C12 C13 177.0(13) . .
Fe1 C11 C12 C13 -59.5(10) . .
C15 C11 C12 Fe1 57.5(9) . .
B1 C11 C12 Fe1 -123.4(14) . .
C14 Fe1 C12 C13 36.5(10) . .
C44 Fe1 C12 C13 -36(4) . .
C15 Fe1 C12 C13 80.8(10) . .
C42 Fe1 C12 C13 -110.7(15) . .
C41 Fe1 C12 C13 -154.3(17) . .
C45 Fe1 C12 C13 160(3) . .
C43 Fe1 C12 C13 -68.8(13) . .
C11 Fe1 C12 C13 118.8(13) . .
C14 Fe1 C12 C11 -82.3(9) . .
C44 Fe1 C12 C11 -155(4) . .
C13 Fe1 C12 C11 -118.8(13) . .
C15 Fe1 C12 C11 -38.1(8) . .
C42 Fe1 C12 C11 130.4(14) . .
C41 Fe1 C12 C11 86.9(16) . .
C45 Fe1 C12 C11 41(3) . .
C43 Fe1 C12 C11 172.3(10) . .
C11 C12 C13 C14 2.1(17) . .
Fe1 C12 C13 C14 -57.8(11) . .
C11 C12 C13 Fe1 59.9(10) . .
C44 Fe1 C13 C14 -68.5(14) . .
C15 Fe1 C13 C14 37.6(9) . .
C42 Fe1 C13 C14 -150.0(12) . .
C12 Fe1 C13 C14 121.0(14) . .
C41 Fe1 C13 C14 -177(2) . .
C45 Fe1 C13 C14 -28(3) . .
C43 Fe1 C13 C14 -108.0(12) . .
C11 Fe1 C13 C14 81.7(10) . .
C14 Fe1 C13 C12 -121.0(14) . .
C44 Fe1 C13 C12 170.5(12) . .
C15 Fe1 C13 C12 -83.4(10) . .
C42 Fe1 C13 C12 89.0(13) . .
C41 Fe1 C13 C12 62(2) . .
C45 Fe1 C13 C12 -149(3) . .
C43 Fe1 C13 C12 131.0(11) . .
C11 Fe1 C13 C12 -39.3(9) . .
C12 C13 C14 C15 -1.4(18) . .
Fe1 C13 C14 C15 -59.8(11) . .
C12 C13 C14 Fe1 58.5(11) . .
C44 Fe1 C14 C13 130.9(12) . .
C15 Fe1 C14 C13 -120.2(13) . .
C42 Fe1 C14 C13 59(2) . .
C12 Fe1 C14 C13 -36.7(9) . .
C41 Fe1 C14 C13 176(3) . .
C45 Fe1 C14 C13 170.4(13) . .
C43 Fe1 C14 C13 88.3(11) . .
C11 Fe1 C14 C13 -82.5(9) . .
C44 Fe1 C14 C15 -108.9(13) . .
C13 Fe1 C14 C15 120.2(13) . .
C42 Fe1 C14 C15 179.6(17) . .
C12 Fe1 C14 C15 83.6(10) . .
C41 Fe1 C14 C15 -64(3) . .
C45 Fe1 C14 C15 -69.4(15) . .
C43 Fe1 C14 C15 -151.5(11) . .
C11 Fe1 C14 C15 37.7(9) . .
C13 C14 C15 C11 0.0(18) . .
Fe1 C14 C15 C11 -60.1(10) . .
C13 C14 C15 Fe1 60.1(12) . .
C12 C11 C15 C14 1.2(16) . .
B1 C11 C15 C14 -177.8(14) . .
Fe1 C11 C15 C14 58.4(10) . .
C12 C11 C15 Fe1 -57.2(9) . .
B1 C11 C15 Fe1 123.8(15) . .
C44 Fe1 C15 C14 87.7(14) . .
C13 Fe1 C15 C14 -36.8(10) . .
C42 Fe1 C15 C14 -179(100) . .
C12 Fe1 C15 C14 -80.1(11) . .
C41 Fe1 C15 C14 160.5(16) . .
C45 Fe1 C15 C14 127.1(16) . .
C43 Fe1 C15 C14 53.5(17) . .
C11 Fe1 C15 C14 -119.5(14) . .
C14 Fe1 C15 C11 119.5(14) . .
C44 Fe1 C15 C11 -152.8(13) . .
C13 Fe1 C15 C11 82.7(10) . .
C42 Fe1 C15 C11 -59(5) . .
C12 Fe1 C15 C11 39.4(9) . .
C41 Fe1 C15 C11 -80.0(17) . .
C45 Fe1 C15 C11 -113.3(15) . .
C43 Fe1 C15 C11 173.0(12) . .
C14 Fe1 C41 C45 -7(5) . .
C44 Fe1 C41 C45 43.1(15) . .
C13 Fe1 C41 C45 166.2(18) . .
C15 Fe1 C41 C45 -57(2) . .
C42 Fe1 C41 C45 129(3) . .
C12 Fe1 C41 C45 -149.4(17) . .
C43 Fe1 C41 C45 88.2(18) . .
C11 Fe1 C41 C45 -102.1(19) . .
C14 Fe1 C41 C42 -136(3) . .
C44 Fe1 C41 C42 -85.4(16) . .
C13 Fe1 C41 C42 38(3) . .
C15 Fe1 C41 C42 174.2(13) . .
C12 Fe1 C41 C42 82.0(17) . .
C45 Fe1 C41 C42 -129(3) . .
C43 Fe1 C41 C42 -40.3(13) . .
C11 Fe1 C41 C42 129.4(15) . .
C45 C41 C42 C43 8(3) . .
Fe1 C41 C42 C43 63.1(14) . .
C45 C41 C42 Fe1 -55(2) . .
C14 Fe1 C42 C43 43(3) . .
C44 Fe1 C42 C43 -40.1(12) . .
C13 Fe1 C42 C43 82.7(16) . .
C15 Fe1 C42 C43 -138(4) . .
C12 Fe1 C42 C43 126.8(14) . .
C41 Fe1 C42 C43 -114(2) . .
C45 Fe1 C42 C43 -81.9(14) . .
C11 Fe1 C42 C43 171.3(11) . .
C14 Fe1 C42 C41 157(2) . .
C44 Fe1 C42 C41 73.7(18) . .
C13 Fe1 C42 C41 -163.6(16) . .
C15 Fe1 C42 C41 -25(5) . .
C12 Fe1 C42 C41 -119.5(17) . .
C45 Fe1 C42 C41 31.8(16) . .
C43 Fe1 C42 C41 114(2) . .
C11 Fe1 C42 C41 -75.0(19) . .
C41 C42 C43 C44 -2(2) . .
Fe1 C42 C43 C44 60.1(13) . .
C41 C42 C43 Fe1 -62.6(17) . .
C14 Fe1 C43 C42 -157.6(19) . .
C44 Fe1 C43 C42 115(2) . .
C13 Fe1 C43 C42 -114.9(19) . .
C15 Fe1 C43 C42 167(2) . .
C12 Fe1 C43 C42 -75.4(19) . .
C41 Fe1 C43 C42 40.7(14) . .
C45 Fe1 C43 C42 83.2(16) . .
C11 Fe1 C43 C42 -42(4) . .
C14 Fe1 C43 C44 87.5(16) . .
C13 Fe1 C43 C44 130.3(15) . .
C15 Fe1 C43 C44 52(2) . .
C42 Fe1 C43 C44 -115(2) . .
C12 Fe1 C43 C44 169.7(15) . .
C41 Fe1 C43 C44 -74.1(17) . .
C45 Fe1 C43 C44 -31.6(15) . .
C11 Fe1 C43 C44 -157(4) . .
C42 C43 C44 C45 -4(2) . .
Fe1 C43 C44 C45 56.7(17) . .
C42 C43 C44 Fe1 -60.7(13) . .
C14 Fe1 C44 C45 123(2) . .
C13 Fe1 C44 C45 162(2) . .
C15 Fe1 C44 C45 79(2) . .
C42 Fe1 C44 C45 -88.7(19) . .
C12 Fe1 C44 C45 -168(4) . .
C41 Fe1 C44 C45 -43.6(16) . .
C43 Fe1 C44 C45 -128(2) . .
C11 Fe1 C44 C45 45(3) . .
C14 Fe1 C44 C43 -108.5(14) . .
C13 Fe1 C44 C43 -69.4(16) . .
C15 Fe1 C44 C43 -152.1(12) . .
C42 Fe1 C44 C43 39.8(13) . .
C12 Fe1 C44 C43 -40(5) . .
C41 Fe1 C44 C43 84.9(16) . .
C45 Fe1 C44 C43 128(2) . .
C11 Fe1 C44 C43 173.0(12) . .
C43 C44 C45 C41 8(3) . .
Fe1 C44 C45 C41 65.0(18) . .
C43 C44 C45 Fe1 -56.6(17) . .
C42 C41 C45 C44 -10(3) . .
Fe1 C41 C45 C44 -64.3(14) . .
C42 C41 C45 Fe1 54(2) . .
C14 Fe1 C45 C44 -75(2) . .
C13 Fe1 C45 C44 -53(4) . .
C15 Fe1 C45 C44 -114.1(18) . .
C42 Fe1 C45 C44 75.2(17) . .
C12 Fe1 C45 C44 174.4(17) . .
C41 Fe1 C45 C44 108(3) . .
C43 Fe1 C45 C44 32.6(15) . .
C11 Fe1 C45 C44 -156.0(16) . .
C14 Fe1 C45 C41 177.6(17) . .
C44 Fe1 C45 C41 -108(3) . .
C13 Fe1 C45 C41 -161(3) . .
C15 Fe1 C45 C41 138.2(19) . .
C42 Fe1 C45 C41 -32.5(16) . .
C12 Fe1 C45 C41 67(3) . .
C43 Fe1 C45 C41 -75.1(18) . .
C11 Fe1 C45 C41 96.4(19) . .
N21 B1 N31 C36 -175.3(13) . .
C11 B1 N31 C36 -60.2(18) . .
C1 B1 N31 C36 69.8(19) . .
N21 B1 N31 C32 -5.3(14) . .
C11 B1 N31 C32 109.7(13) . .
C1 B1 N31 C32 -120.2(13) . .
C36 N31 C32 C33 -1.9(19) . .
B1 N31 C32 C33 -172.7(12) . .
C36 N31 C32 C22 176.5(12) . .
B1 N31 C32 C22 5.7(15) . .
N31 C32 C33 C34 2.7(19) . .
C22 C32 C33 C34 -175.3(14) . .
C32 C33 C34 C35 -5(2) . .
C33 C34 C35 C36 5(2) . .
C32 N31 C36 C35 3(2) . .
B1 N31 C36 C35 172.2(14) . .
C34 C35 C36 N31 -5(2) . .
N31 B1 N21 C26 -177.4(13) . .
C11 B1 N21 C26 66.0(19) . .
C1 B1 N21 C26 -59(2) . .
N31 B1 N21 C22 3.2(14) . .
C11 B1 N21 C22 -113.5(13) . .
C1 B1 N21 C22 121.4(13) . .
C26 N21 C22 C32 -179.7(12) . .
B1 N21 C22 C32 -0.2(15) . .
C26 N21 C22 C23 -3.0(18) . .
B1 N21 C22 C23 176.6(12) . .
N31 C32 C22 N21 -3.5(15) . .
C33 C32 C22 N21 174.6(14) . .
N31 C32 C22 C23 -179.8(12) . .
C33 C32 C22 C23 -2(2) . .
N21 C22 C23 C24 2.0(18) . .
C32 C22 C23 C24 178.2(13) . .
C22 C23 C24 C25 -2(2) . .
C23 C24 C25 C26 3(3) . .
C22 N21 C26 C25 4(2) . .
B1 N21 C26 C25 -175.2(15) . .
C24 C25 C26 N21 -4(3) . .
N71 B2 C51 C55 33(2) . .
N61 B2 C51 C55 138.8(17) . .
C1 B2 C51 C55 -90(2) . .
N71 B2 C51 C52 -151.9(13) . .
N61 B2 C51 C52 -46(2) . .
C1 B2 C51 C52 85.4(19) . .
N71 B2 C51 Fe2 -65.8(18) . .
N61 B2 C51 Fe2 40(2) . .
C1 B2 C51 Fe2 171.4(11) . .
C52 Fe2 C51 C55 115.7(13) . .
C54 Fe2 C51 C55 35.8(10) . .
C82 Fe2 C51 C55 -153.8(10) . .
C53 Fe2 C51 C55 80.4(10) . .
C83 Fe2 C51 C55 167.0(13) . .
C84 Fe2 C51 C55 -24(4) . .
C81 Fe2 C51 C55 -109.3(10) . .
C85 Fe2 C51 C55 -69.1(12) . .
C54 Fe2 C51 C52 -79.8(11) . .
C82 Fe2 C51 C52 90.5(11) . .
C53 Fe2 C51 C52 -35.2(10) . .
C83 Fe2 C51 C52 51.3(17) . .
C84 Fe2 C51 C52 -140(3) . .
C55 Fe2 C51 C52 -115.7(13) . .
C81 Fe2 C51 C52 135.0(10) . .
C85 Fe2 C51 C52 175.3(10) . .
C52 Fe2 C51 B2 -117(2) . .
C54 Fe2 C51 B2 163.6(18) . .
C82 Fe2 C51 B2 -26.0(18) . .
C53 Fe2 C51 B2 -151.8(18) . .
C83 Fe2 C51 B2 -65(2) . .
C84 Fe2 C51 B2 104(4) . .
C55 Fe2 C51 B2 127.8(19) . .
C81 Fe2 C51 B2 18.5(18) . .
C85 Fe2 C51 B2 58.7(19) . .
C55 C51 C52 C53 -0.4(17) . .
B2 C51 C52 C53 -176.7(14) . .
Fe2 C51 C52 C53 60.3(10) . .
C55 C51 C52 Fe2 -60.7(11) . .
B2 C51 C52 Fe2 123.0(15) . .
C54 Fe2 C52 C53 -40.3(10) . .
C82 Fe2 C52 C53 127.0(11) . .
C83 Fe2 C52 C53 82.6(12) . .
C84 Fe2 C52 C53 46.4(17) . .
C55 Fe2 C52 C53 -85.0(11) . .
C51 Fe2 C52 C53 -122.8(15) . .
C81 Fe2 C52 C53 166.9(11) . .
C85 Fe2 C52 C53 -161(7) . .
C54 Fe2 C52 C51 82.5(11) . .
C82 Fe2 C52 C51 -110.2(11) . .
C53 Fe2 C52 C51 122.8(14) . .
C83 Fe2 C52 C51 -154.6(10) . .
C84 Fe2 C52 C51 169.2(12) . .
C55 Fe2 C52 C51 37.8(9) . .
C81 Fe2 C52 C51 -70.2(13) . .
C85 Fe2 C52 C51 -38(8) . .
C51 C52 C53 C54 -1.6(16) . .
Fe2 C52 C53 C54 58.7(10) . .
C51 C52 C53 Fe2 -60.3(10) . .
C54 Fe2 C53 C52 116.0(13) . .
C82 Fe2 C53 C52 -75.6(12) . .
C83 Fe2 C53 C52 -112.3(11) . .
C84 Fe2 C53 C52 -153.2(10) . .
C55 Fe2 C53 C52 78.2(10) . .
C51 Fe2 C53 C52 36.9(10) . .
C81 Fe2 C53 C52 -72(4) . .
C85 Fe2 C53 C52 176.8(11) . .
C52 Fe2 C53 C54 -116.0(13) . .
C82 Fe2 C53 C54 168.4(10) . .
C83 Fe2 C53 C54 131.7(10) . .
C84 Fe2 C53 C54 90.8(10) . .
C55 Fe2 C53 C54 -37.9(9) . .
C51 Fe2 C53 C54 -79.1(10) . .
C81 Fe2 C53 C54 172(3) . .
C85 Fe2 C53 C54 60.8(15) . .
C52 C53 C54 C55 3.0(17) . .
Fe2 C53 C54 C55 61.5(11) . .
C52 C53 C54 Fe2 -58.5(9) . .
C52 Fe2 C54 C55 -79.9(10) . .
C82 Fe2 C54 C55 -168(3) . .
C53 Fe2 C54 C55 -119.0(14) . .
C83 Fe2 C54 C55 174.4(11) . .
C84 Fe2 C54 C55 137.3(10) . .
C51 Fe2 C54 C55 -33.9(10) . .
C81 Fe2 C54 C55 63.4(15) . .
C85 Fe2 C54 C55 94.8(11) . .
C52 Fe2 C54 C53 39.1(8) . .
C82 Fe2 C54 C53 -49(4) . .
C83 Fe2 C54 C53 -66.6(12) . .
C84 Fe2 C54 C53 -103.7(9) . .
C55 Fe2 C54 C53 119.0(14) . .
C51 Fe2 C54 C53 85.1(9) . .
C81 Fe2 C54 C53 -177.6(10) . .
C85 Fe2 C54 C53 -146.3(8) . .
C52 C51 C55 C54 2.3(17) . .
B2 C51 C55 C54 178.3(15) . .
Fe2 C51 C55 C54 -55.1(12) . .
C52 C51 C55 Fe2 57.4(9) . .
B2 C51 C55 Fe2 -126.6(17) . .
C53 C54 C55 C51 -3.5(19) . .
Fe2 C54 C55 C51 57.2(12) . .
C53 C54 C55 Fe2 -60.7(11) . .
C52 Fe2 C55 C51 -41.5(9) . .
C54 Fe2 C55 C51 -123.8(14) . .
C82 Fe2 C55 C51 51.3(18) . .
C53 Fe2 C55 C51 -85.3(10) . .
C83 Fe2 C55 C51 -146(3) . .
C84 Fe2 C55 C51 174.7(9) . .
C81 Fe2 C55 C51 89.3(10) . .
C85 Fe2 C55 C51 132.6(9) . .
C52 Fe2 C55 C54 82.3(11) . .
C82 Fe2 C55 C54 175.1(15) . .
C53 Fe2 C55 C54 38.6(10) . .
C83 Fe2 C55 C54 -23(4) . .
C84 Fe2 C55 C54 -61.5(13) . .
C51 Fe2 C55 C54 123.8(14) . .
C81 Fe2 C55 C54 -146.9(11) . .
C85 Fe2 C55 C54 -103.6(11) . .
C52 Fe2 C81 C85 175.3(10) . .
C54 Fe2 C81 C85 47.7(15) . .
C82 Fe2 C81 C85 -118.1(14) . .
C53 Fe2 C81 C85 -123(3) . .
C83 Fe2 C81 C85 -80.0(11) . .
C84 Fe2 C81 C85 -37.5(10) . .
C55 Fe2 C81 C85 89.7(11) . .
C51 Fe2 C81 C85 132.1(10) . .
C52 Fe2 C81 C82 -66.6(13) . .
C54 Fe2 C81 C82 165.7(12) . .
C53 Fe2 C81 C82 -5(4) . .
C83 Fe2 C81 C82 38.1(11) . .
C84 Fe2 C81 C82 80.6(11) . .
C55 Fe2 C81 C82 -152.2(10) . .
C51 Fe2 C81 C82 -109.8(11) . .
C85 Fe2 C81 C82 118.1(14) . .
C85 C81 C82 C83 -1.7(18) . .
Fe2 C81 C82 C83 -61.7(12) . .
C85 C81 C82 Fe2 59.9(11) . .
C52 Fe2 C82 C83 -104.8(12) . .
C54 Fe2 C82 C83 -21(4) . .
C53 Fe2 C82 C83 -62.3(14) . .
C84 Fe2 C82 C83 36.7(11) . .
C55 Fe2 C82 C83 174.7(14) . .
C51 Fe2 C82 C83 -151.4(11) . .
C81 Fe2 C82 C83 118.7(16) . .
C85 Fe2 C82 C83 81.0(12) . .
C52 Fe2 C82 C81 136.5(9) . .
C54 Fe2 C82 C81 -140(4) . .
C53 Fe2 C82 C81 179.0(9) . .
C83 Fe2 C82 C81 -118.7(16) . .
C84 Fe2 C82 C81 -82.0(10) . .
C55 Fe2 C82 C81 55.9(18) . .
C51 Fe2 C82 C81 89.9(11) . .
C85 Fe2 C82 C81 -37.7(9) . .
C81 C82 C83 C84 3(2) . .
Fe2 C82 C83 C84 -59.9(13) . .
C81 C82 C83 Fe2 62.7(11) . .
C52 Fe2 C83 C84 -147.1(10) . .
C54 Fe2 C83 C84 -66.0(14) . .
C82 Fe2 C83 C84 119.4(16) . .
C53 Fe2 C83 C84 -105.3(11) . .
C55 Fe2 C83 C84 -47(4) . .
C51 Fe2 C83 C84 177.1(11) . .
C81 Fe2 C83 C84 81.4(11) . .
C85 Fe2 C83 C84 38.4(10) . .
C52 Fe2 C83 C82 93.5(12) . .
C54 Fe2 C83 C82 174.6(12) . .
C53 Fe2 C83 C82 135.3(12) . .
C84 Fe2 C83 C82 -119.4(16) . .
C55 Fe2 C83 C82 -167(3) . .
C51 Fe2 C83 C82 57.7(18) . .
C81 Fe2 C83 C82 -38.0(11) . .
C85 Fe2 C83 C82 -81.0(12) . .
C82 C83 C84 C85 -3(2) . .
Fe2 C83 C84 C85 -61.0(11) . .
C82 C83 C84 Fe2 58.3(12) . .
C52 Fe2 C84 C83 57.3(17) . .
C54 Fe2 C84 C83 131.5(12) . .
C82 Fe2 C84 C83 -38.1(11) . .
C53 Fe2 C84 C83 87.6(12) . .
C55 Fe2 C84 C83 168.5(10) . .
C51 Fe2 C84 C83 -171(3) . .
C81 Fe2 C84 C83 -82.2(12) . .
C85 Fe2 C84 C83 -118.7(15) . .
C52 Fe2 C84 C85 176.0(12) . .
C54 Fe2 C84 C85 -109.8(11) . .
C82 Fe2 C84 C85 80.7(11) . .
C53 Fe2 C84 C85 -153.7(11) . .
C83 Fe2 C84 C85 118.7(15) . .
C55 Fe2 C84 C85 -72.8(12) . .
C51 Fe2 C84 C85 -53(4) . .
C81 Fe2 C84 C85 36.5(10) . .
C82 C81 C85 C84 0.0(16) . .
Fe2 C81 C85 C84 57.4(10) . .
C82 C81 C85 Fe2 -57.4(10) . .
C83 C84 C85 C81 1.7(18) . .
Fe2 C84 C85 C81 -58.5(11) . .
C83 C84 C85 Fe2 60.1(12) . .
C52 Fe2 C85 C81 -36(8) . .
C54 Fe2 C85 C81 -154.1(10) . .
C82 Fe2 C85 C81 38.6(10) . .
C53 Fe2 C85 C81 165.9(12) . .
C83 Fe2 C85 C81 83.1(11) . .
C84 Fe2 C85 C81 120.2(15) . .
C55 Fe2 C85 C81 -109.3(10) . .
C51 Fe2 C85 C81 -70.4(13) . .
C52 Fe2 C85 C84 -156(7) . .
C54 Fe2 C85 C84 85.7(12) . .
C82 Fe2 C85 C84 -81.6(12) . .
C53 Fe2 C85 C84 45.7(17) . .
C83 Fe2 C85 C84 -37.1(11) . .
C55 Fe2 C85 C84 130.5(11) . .
C51 Fe2 C85 C84 169.4(11) . .
C81 Fe2 C85 C84 -120.2(15) . .
C51 B2 N71 C76 -60.9(19) . .
N61 B2 N71 C76 -175.7(13) . .
C1 B2 N71 C76 65.7(18) . .
C51 B2 N71 C72 111.3(13) . .
N61 B2 N71 C72 -3.5(14) . .
C1 B2 N71 C72 -122.0(12) . .
C76 N71 C72 C73 -5(2) . .
B2 N71 C72 C73 -177.8(13) . .
C76 N71 C72 C62 176.4(12) . .
B2 N71 C72 C62 3.3(15) . .
N71 C72 C73 C74 3(2) . .
C62 C72 C73 C74 -178.5(14) . .
C72 C73 C74 C75 -3(2) . .
C73 C74 C75 C76 4(2) . .
C72 N71 C76 C75 6(2) . .
B2 N71 C76 C75 178.1(14) . .
C74 C75 C76 N71 -6(2) . .
C51 B2 N61 C66 62.8(19) . .
N71 B2 N61 C66 175.5(12) . .
C1 B2 N61 C66 -69.5(18) . .
C51 B2 N61 C62 -110.2(14) . .
N71 B2 N61 C62 2.5(14) . .
C1 B2 N61 C62 117.5(13) . .
C66 N61 C62 C63 2(2) . .
B2 N61 C62 C63 175.4(12) . .
C66 N61 C62 C72 -173.9(13) . .
B2 N61 C62 C72 -0.9(16) . .
C73 C72 C62 N61 179.7(14) . .
N71 C72 C62 N61 -1.5(16) . .
C73 C72 C62 C63 4(3) . .
N71 C72 C62 C63 -177.1(13) . .
N61 C62 C63 C64 -3(2) . .
C72 C62 C63 C64 172.2(14) . .
C62 C63 C64 C65 2(2) . .
C63 C64 C65 C66 0(2) . .
C62 N61 C66 C65 0(2) . .
B2 N61 C66 C65 -172.2(14) . .
C64 C65 C66 N61 -1(2) . .
C92' O91 C92 C93 2(3) . .
C92' O91 C92 C93 -178(3) 7_556 .
C92 O91 C92 C93 81(22) 7_556 .
C92' O91 C92' C93 68(15) 7_556 .
C92 O91 C92' C93 178(3) 7_556 .
C92 O91 C92' C93 -2(3) . .
O91 C92' C93 C92 2(4) . .
O91 C92 C93 C92' -2(3) . .
C96 C94 C95 O96 130(2) . 4_556
C96 C94 C95 C96 130(2) . 4_556
C95 C94 C96 O95 -159(3) . 4_546
C95 C94 C96 C95 -159(3) . 4_546
